data_7126506
loop_
_publ_author_name
'Li, Zi-Jian'
'Ju, Yu'
'Yu, Bowen'
'Wu, Xiaoling'
'Lu, Huangjie'
'Li, Yongxin'
'Zhou, Jing'
'Guo, Xiaofeng'
'Zhang, Zhi-Hui'
'Lin, Jian'
'Wang, Jian-Qiang'
'Wang, Shuao'

_publ_section_title
;
 Modulated synthesis and isoreticular expansion of Th-MOFs with record
 high pore volume and surface area for iodine adsorption.
;
_journal_issue 49
_journal_name_full 'Chemical communications (Cambridge, England)'
_journal_page_first 6715
_journal_page_last 6718
_journal_paper_doi 10.1039/d0cc02841j
_journal_volume 56
_journal_year 2020
_chemical_formula_moiety '4(C36 H24 O19 Th3)'
_chemical_formula_sum 'C144 H96 O76 Th12'
_chemical_formula_weight 5826.68
_space_group_crystal_system cubic
_space_group_IT_number 225
_space_group_name_Hall '-F 4 2 3'
_space_group_name_H-M_alt 'F m -3 m'
_atom_sites_solution_hydrogens geom
_atom_sites_solution_primary dual
_audit_creation_date 2020-01-28
_audit_creation_method
;
Olex2 1.2
(compiled 2018.05.29 svn.r3508 for OlexSys, GUI svn.r5506)
;
_audit_update_record
;
2020-02-10 deposited with the CCDC.	2020-05-11 downloaded from the CCDC.
;
_cell_angle_alpha 90
_cell_angle_beta 90
_cell_angle_gamma 90
_cell_formula_units_Z 2
_cell_length_a 28.2063(13)
_cell_length_b 28.2063(13)
_cell_length_c 28.2063(13)
_cell_measurement_reflns_used 5417
_cell_measurement_temperature 120
_cell_measurement_theta_max 20.802
_cell_measurement_theta_min 2.399
_cell_volume 22440.8(18)
_computing_cell_refinement 'SAINT V8.38A (?, 2016)'
_computing_data_reduction 'SAINT V8.38A (?, 2016)'
_computing_molecular_graphics 'Olex2 (Dolomanov et al., 2009)'
_computing_publication_material 'Olex2 (Dolomanov et al., 2009)'
_computing_structure_refinement 'ShelXL (Sheldrick, 2015)'
_computing_structure_solution 'ShelXT (Sheldrick, 2015)'
_diffrn_ambient_temperature 120
_diffrn_measured_fraction_theta_full 0.995
_diffrn_measured_fraction_theta_max 0.995
_diffrn_measurement_device_type 'Bruker D8-Venture'
_diffrn_measurement_method '\f and \w scans'
_diffrn_radiation_type MoK\a
_diffrn_radiation_wavelength 0.71073
_diffrn_reflns_av_R_equivalents 0.1221
_diffrn_reflns_av_unetI/netI 0.0446
_diffrn_reflns_Laue_measured_fraction_full 0.995
_diffrn_reflns_Laue_measured_fraction_max 0.995
_diffrn_reflns_limit_h_max 28
_diffrn_reflns_limit_h_min -28
_diffrn_reflns_limit_k_max 27
_diffrn_reflns_limit_k_min -17
_diffrn_reflns_limit_l_max 26
_diffrn_reflns_limit_l_min -28
_diffrn_reflns_number 10639
_diffrn_reflns_point_group_measured_fraction_full 0.995
_diffrn_reflns_point_group_measured_fraction_max 0.995
_diffrn_reflns_theta_full 20.767
_diffrn_reflns_theta_max 20.767
_diffrn_reflns_theta_min 2.395
_diffrn_standards_number 0
_exptl_absorpt_coefficient_mu 3.994
_exptl_absorpt_correction_T_max 0.7230
_exptl_absorpt_correction_T_min 0.6242
_exptl_absorpt_correction_type multi-scan
_exptl_absorpt_process_details
'SADABS-2016/2 (Bruker,2016/2) was used for absorption correction. wR2(int) was 0.1185 before and 0.1129 after correction. The Ratio of minimum to maximum transmission is 0.8633. The \l/2 correction factor is Not present.'
_exptl_crystal_colour colourless
_exptl_crystal_colour_primary colourless
_exptl_crystal_density_diffrn 0.862
_exptl_crystal_description octahedral
_exptl_crystal_F_000 5296
_exptl_crystal_size_max 0.14
_exptl_crystal_size_mid 0.14
_exptl_crystal_size_min 0.14
_refine_diff_density_max 3.730
_refine_diff_density_min -2.015
_refine_diff_density_rms 0.238
_refine_ls_extinction_method none
_refine_ls_goodness_of_fit_ref 1.140
_refine_ls_hydrogen_treatment constr
_refine_ls_matrix_type full
_refine_ls_number_parameters 142
_refine_ls_number_reflns 647
_refine_ls_number_restraints 294
_refine_ls_restrained_S_all 0.937
_refine_ls_R_factor_all 0.0826
_refine_ls_R_factor_gt 0.0765
_refine_ls_shift/su_max 0.051
_refine_ls_shift/su_mean 0.004
_refine_ls_structure_factor_coef Fsqd
_refine_ls_weighting_details 'w=1/[\s^2^(Fo^2^)+(0.1461P)^2^+3016.3293P] where P=(Fo^2^+2Fc^2^)/3'
_refine_ls_weighting_scheme calc
_refine_ls_wR_factor_gt 0.2128
_refine_ls_wR_factor_ref 0.2203
_reflns_Friedel_coverage 0.000
_reflns_number_gt 587
_reflns_number_total 647
_reflns_threshold_expression 'I > 2\s(I)'
_cod_data_source_file d0cc02841j2.cif
_cod_data_source_block Th-SINAP-12_sq
_cod_depositor_comments 'Adding full bibliography for 7126502--7126508.cif.'
_cod_original_cell_volume 22441(3)
_cod_database_code 7126506
_shelx_shelxl_version_number 2014/7
_shelx_space_group_comment
;
The symmetry employed for this shelxl refinement is uniquely defined
by the following loop, which should always be used as a source of
symmetry information in preference to the above space-group names.
They are only intended as comments.
;
_shelx_estimated_absorpt_t_max 0.605
_shelx_estimated_absorpt_t_min 0.605
_olex2_refinement_description
;
1. Fixed Uiso
 At 1.2 times of:
  All C(H) groups
2. Restrained distances
 C2-C3 = C10-C11
 1.33 with sigma of 0.02
 C3-C5 \\sim C3-C9 \\sim C10-C6 \\sim C10-C8
 with sigma of 0.02
 C2-O1 \\sim C2-O2 \\sim C11-O3 \\sim C11-O4
 with sigma of 0.02
 C1-O1 \\sim C1-O2 \\sim C12-O3 \\sim C12-O4
 with sigma of 0.02
 C2-C9 \\sim C4-C7 \\sim C8-C11
 with sigma of 0.02
 C1-C2 \\sim C11-C12
 with sigma of 0.02
3. Restrained planarity
 C1, C2, C3, C4, C5, C6, C7, C8, C9, C10, C11, C12, O1, O2, O3, O4, Th1,
 Th1_$1, Th1_$2, Th1_$3
 with sigma of 0.01
4. Rigid bond restraints
 All non-hydrogen atoms
 with sigma for 1-2 distances of 0.01 and sigma for 1-3 distances of 0.01
5. Uiso/Uaniso restraints and constraints
All non-hydrogen atoms have similar U: within 2A with sigma of 0.01 and sigma
for terminal atoms of 0.02
All non-hydrogen atoms restrained to be isotropic: with sigma of 0.02 and sigma
for terminal atoms of 0.04
6. Others
 Fixed Sof: C1(0.125) C2(0.125) H2(0.125) C3(0.125) H3(0.125) C4(0.125)
 C5(0.125) H5(0.125) C6(0.125) H6(0.125) C7(0.125) C8(0.125) H8(0.125)
 C9(0.125) H9(0.125) C10(0.125) H10(0.125) C11(0.125) H11(0.125) C12(0.125)
 O1(0.125) O2(0.125) O3(0.125) O4(0.125)
7.a Aromatic/amide H refined with riding coordinates:
 C2(H2), C3(H3), C5(H5), C6(H6), C8(H8), C9(H9), C10(H10), C11(H11)
7.b Fitted hexagon refined as free rotating group:
 C4(C5,C6,C7,C8,C9)
;
_olex2_submission_special_instructions 'No special instructions were received'

loop_
_space_group_symop_operation_xyz
'x, y, z'
'-x, -y, z'
'-x, y, -z'
'x, -y, -z'
'z, x, y'
'z, -x, -y'
'-z, -x, y'
'-z, x, -y'
'y, z, x'
'-y, z, -x'
'y, -z, -x'
'-y, -z, x'
'y, x, -z'
'-y, -x, -z'
'y, -x, z'
'-y, x, z'
'x, z, -y'
'-x, z, y'
'-x, -z, -y'
'x, -z, y'
'z, y, -x'
'z, -y, x'
'-z, y, x'
'-z, -y, -x'
'x, y+1/2, z+1/2'
'-x, -y+1/2, z+1/2'
'-x, y+1/2, -z+1/2'
'x, -y+1/2, -z+1/2'
'z, x+1/2, y+1/2'
'z, -x+1/2, -y+1/2'
'-z, -x+1/2, y+1/2'
'-z, x+1/2, -y+1/2'
'y, z+1/2, x+1/2'
'-y, z+1/2, -x+1/2'
'y, -z+1/2, -x+1/2'
'-y, -z+1/2, x+1/2'
'y, x+1/2, -z+1/2'
'-y, -x+1/2, -z+1/2'
'y, -x+1/2, z+1/2'
'-y, x+1/2, z+1/2'
'x, z+1/2, -y+1/2'
'-x, z+1/2, y+1/2'
'-x, -z+1/2, -y+1/2'
'x, -z+1/2, y+1/2'
'z, y+1/2, -x+1/2'
'z, -y+1/2, x+1/2'
'-z, y+1/2, x+1/2'
'-z, -y+1/2, -x+1/2'
'x+1/2, y, z+1/2'
'-x+1/2, -y, z+1/2'
'-x+1/2, y, -z+1/2'
'x+1/2, -y, -z+1/2'
'z+1/2, x, y+1/2'
'z+1/2, -x, -y+1/2'
'-z+1/2, -x, y+1/2'
'-z+1/2, x, -y+1/2'
'y+1/2, z, x+1/2'
'-y+1/2, z, -x+1/2'
'y+1/2, -z, -x+1/2'
'-y+1/2, -z, x+1/2'
'y+1/2, x, -z+1/2'
'-y+1/2, -x, -z+1/2'
'y+1/2, -x, z+1/2'
'-y+1/2, x, z+1/2'
'x+1/2, z, -y+1/2'
'-x+1/2, z, y+1/2'
'-x+1/2, -z, -y+1/2'
'x+1/2, -z, y+1/2'
'z+1/2, y, -x+1/2'
'z+1/2, -y, x+1/2'
'-z+1/2, y, x+1/2'
'-z+1/2, -y, -x+1/2'
'x+1/2, y+1/2, z'
'-x+1/2, -y+1/2, z'
'-x+1/2, y+1/2, -z'
'x+1/2, -y+1/2, -z'
'z+1/2, x+1/2, y'
'z+1/2, -x+1/2, -y'
'-z+1/2, -x+1/2, y'
'-z+1/2, x+1/2, -y'
'y+1/2, z+1/2, x'
'-y+1/2, z+1/2, -x'
'y+1/2, -z+1/2, -x'
'-y+1/2, -z+1/2, x'
'y+1/2, x+1/2, -z'
'-y+1/2, -x+1/2, -z'
'y+1/2, -x+1/2, z'
'-y+1/2, x+1/2, z'
'x+1/2, z+1/2, -y'
'-x+1/2, z+1/2, y'
'-x+1/2, -z+1/2, -y'
'x+1/2, -z+1/2, y'
'z+1/2, y+1/2, -x'
'z+1/2, -y+1/2, x'
'-z+1/2, y+1/2, x'
'-z+1/2, -y+1/2, -x'
'-x, -y, -z'
'x, y, -z'
'x, -y, z'
'-x, y, z'
'-z, -x, -y'
'-z, x, y'
'z, x, -y'
'z, -x, y'
'-y, -z, -x'
'y, -z, x'
'-y, z, x'
'y, z, -x'
'-y, -x, z'
'y, x, z'
'-y, x, -z'
'y, -x, -z'
'-x, -z, y'
'x, -z, -y'
'x, z, y'
'-x, z, -y'
'-z, -y, x'
'-z, y, -x'
'z, -y, -x'
'z, y, x'
'-x, -y+1/2, -z+1/2'
'x, y+1/2, -z+1/2'
'x, -y+1/2, z+1/2'
'-x, y+1/2, z+1/2'
'-z, -x+1/2, -y+1/2'
'-z, x+1/2, y+1/2'
'z, x+1/2, -y+1/2'
'z, -x+1/2, y+1/2'
'-y, -z+1/2, -x+1/2'
'y, -z+1/2, x+1/2'
'-y, z+1/2, x+1/2'
'y, z+1/2, -x+1/2'
'-y, -x+1/2, z+1/2'
'y, x+1/2, z+1/2'
'-y, x+1/2, -z+1/2'
'y, -x+1/2, -z+1/2'
'-x, -z+1/2, y+1/2'
'x, -z+1/2, -y+1/2'
'x, z+1/2, y+1/2'
'-x, z+1/2, -y+1/2'
'-z, -y+1/2, x+1/2'
'-z, y+1/2, -x+1/2'
'z, -y+1/2, -x+1/2'
'z, y+1/2, x+1/2'
'-x+1/2, -y, -z+1/2'
'x+1/2, y, -z+1/2'
'x+1/2, -y, z+1/2'
'-x+1/2, y, z+1/2'
'-z+1/2, -x, -y+1/2'
'-z+1/2, x, y+1/2'
'z+1/2, x, -y+1/2'
'z+1/2, -x, y+1/2'
'-y+1/2, -z, -x+1/2'
'y+1/2, -z, x+1/2'
'-y+1/2, z, x+1/2'
'y+1/2, z, -x+1/2'
'-y+1/2, -x, z+1/2'
'y+1/2, x, z+1/2'
'-y+1/2, x, -z+1/2'
'y+1/2, -x, -z+1/2'
'-x+1/2, -z, y+1/2'
'x+1/2, -z, -y+1/2'
'x+1/2, z, y+1/2'
'-x+1/2, z, -y+1/2'
'-z+1/2, -y, x+1/2'
'-z+1/2, y, -x+1/2'
'z+1/2, -y, -x+1/2'
'z+1/2, y, x+1/2'
'-x+1/2, -y+1/2, -z'
'x+1/2, y+1/2, -z'
'x+1/2, -y+1/2, z'
'-x+1/2, y+1/2, z'
'-z+1/2, -x+1/2, -y'
'-z+1/2, x+1/2, y'
'z+1/2, x+1/2, -y'
'z+1/2, -x+1/2, y'
'-y+1/2, -z+1/2, -x'
'y+1/2, -z+1/2, x'
'-y+1/2, z+1/2, x'
'y+1/2, z+1/2, -x'
'-y+1/2, -x+1/2, z'
'y+1/2, x+1/2, z'
'-y+1/2, x+1/2, -z'
'y+1/2, -x+1/2, -z'
'-x+1/2, -z+1/2, y'
'x+1/2, -z+1/2, -y'
'x+1/2, z+1/2, y'
'-x+1/2, z+1/2, -y'
'-z+1/2, -y+1/2, x'
'-z+1/2, y+1/2, -x'
'z+1/2, -y+1/2, -x'
'z+1/2, y+1/2, x'

loop_
_atom_site_label
_atom_site_type_symbol
_atom_site_fract_x
_atom_site_fract_y
_atom_site_fract_z
_atom_site_U_iso_or_equiv
_atom_site_adp_type
_atom_site_occupancy
_atom_site_site_symmetry_order
_atom_site_calc_flag
_atom_site_refinement_flags_posn
_atom_site_refinement_flags_adp
_atom_site_refinement_flags_occupancy
_atom_site_disorder_assembly
_atom_site_disorder_group
Th1 Th 0.5000 0.5000 0.40113(5) 0.0191(9) Uani 1 8 d S TU P . .
C1 C 0.50000(13) 0.623(9) 0.378(8) 0.053(7) Uani 0.125 1 d DS TU P A -1
C2 C 0.50000(12) 0.662(8) 0.339(7) 0.058(7) Uani 0.125 1 d DS TU P A -1
H2 H 0.5000 0.6943 0.3481 0.069 Uiso 0.125 1 calc RS T P A -1
C3 C 0.50000(13) 0.652(5) 0.293(7) 0.067(7) Uani 0.125 1 d DS TU P A -1
H3 H 0.5000 0.6192 0.2835 0.081 Uiso 0.125 1 calc RS T P A -1
C4 C 0.5000(2) 0.687(4) 0.257(5) 0.074(7) Uani 0.125 1 d DS TU P A -1
C5 C 0.5000(2) 0.674(4) 0.210(6) 0.077(7) Uani 0.125 1 d DGS TU P A -1
H5 H 0.5000 0.6415 0.2010 0.092 Uiso 0.125 1 calc RS T P A -1
C6 C 0.5000(2) 0.709(6) 0.175(4) 0.077(7) Uani 0.125 1 d DGS TU P A -1
H6 H 0.5000 0.7001 0.1423 0.092 Uiso 0.125 1 calc RS T P A -1
C7 C 0.5000(2) 0.756(5) 0.188(4) 0.074(7) Uani 0.125 1 d DGS TU P A -1
C8 C 0.5000(2) 0.769(4) 0.235(4) 0.077(7) Uani 0.125 1 d DGS TU P A -1
H8 H 0.5000 0.8018 0.2438 0.092 Uiso 0.125 1 calc RS T P A -1
C9 C 0.5000(2) 0.734(4) 0.270(4) 0.077(7) Uani 0.125 1 d DGS TU P A -1
H9 H 0.5000 0.7432 0.3025 0.092 Uiso 0.125 1 calc RS T P A -1
C10 C 0.5000(3) 0.792(7) 0.152(5) 0.067(7) Uani 0.125 1 d DS TU P A -1
H10 H 0.5000 0.7826 0.1198 0.081 Uiso 0.125 1 calc RS T P A -1
C11 C 0.5000(3) 0.838(6) 0.162(8) 0.059(8) Uani 0.125 1 d DS TU P A -1
H11 H 0.5000 0.8473 0.1948 0.071 Uiso 0.125 1 calc RS T P A -1
C12 C 0.5000(3) 0.877(10) 0.123(10) 0.053(8) Uani 0.125 1 d DS TU P A -1
O1 O 0.5000(3) 0.580(7) 0.365(17) 0.051(8) Uani 0.125 1 d DS TU P A -1
O2 O 0.5000(3) 0.635(17) 0.421(6) 0.050(11) Uani 0.125 1 d DS TU P A -1
O3 O 0.5000(3) 0.920(8) 0.14(2) 0.047(11) Uani 0.125 1 d DS TU P A -1
O4 O 0.5000(3) 0.86(2) 0.080(8) 0.046(11) Uani 0.125 1 d DS TU P A -1
O5 O 0.5000 0.5000 0.3051(13) 0.076(10) Uani 1 8 d S TU P A .
O6 O 0.5475(7) 0.4525(7) 0.4525(7) 0.051(8) Uani 1 6 d S TU P . .

loop_
_atom_site_aniso_label
_atom_site_aniso_U_11
_atom_site_aniso_U_22
_atom_site_aniso_U_33
_atom_site_aniso_U_23
_atom_site_aniso_U_13
_atom_site_aniso_U_12
Th1 0.0215(10) 0.0215(10) 0.0143(12) 0.000 0.000 0.000
C1 0.062(13) 0.037(8) 0.060(11) 0.014(9) 0.000(12) 0.000(12)
C2 0.070(12) 0.043(9) 0.061(10) 0.014(9) 0.000(12) 0.000(11)
C3 0.082(12) 0.057(10) 0.063(10) 0.010(9) 0.000(11) 0.000(11)
C4 0.093(11) 0.064(10) 0.065(9) 0.012(8) 0.000(10) 0.000(10)
C5 0.096(12) 0.067(10) 0.067(10) 0.012(8) 0.000(11) 0.000(11)
C6 0.096(12) 0.066(10) 0.067(10) 0.011(8) 0.000(11) 0.000(11)
C7 0.093(11) 0.065(10) 0.065(10) 0.009(8) 0.000(10) 0.000(10)
C8 0.098(12) 0.066(10) 0.066(10) 0.011(8) 0.000(11) 0.000(11)
C9 0.098(12) 0.064(10) 0.067(10) 0.012(8) 0.000(11) 0.000(11)
C10 0.083(12) 0.061(10) 0.058(11) 0.003(9) 0.000(11) 0.000(11)
C11 0.071(13) 0.057(11) 0.049(12) 0.002(10) 0.000(12) 0.000(12)
C12 0.062(14) 0.052(11) 0.043(13) -0.004(10) 0.000(13) 0.000(13)
O1 0.059(15) 0.038(8) 0.058(13) 0.018(8) 0.000(14) 0.000(13)
O2 0.06(2) 0.035(19) 0.058(13) 0.016(12) 0.00(2) 0.00(2)
O3 0.05(2) 0.050(13) 0.04(2) -0.005(13) 0.00(2) 0.00(2)
O4 0.05(2) 0.04(2) 0.042(14) -0.005(13) 0.00(2) 0.00(2)
O5 0.106(16) 0.106(16) 0.017(9) 0.000 0.000 0.000
O6 0.051(8) 0.051(8) 0.051(8) 0.029(8) -0.029(8) -0.029(8)

loop_
_atom_type_symbol
_atom_type_description
_atom_type_scat_dispersion_real
_atom_type_scat_dispersion_imag
_atom_type_scat_source
C C 0.0033 0.0016 'International Tables Vol C Tables 4.2.6.8 and 6.1.1.4'
H H 0.0000 0.0000 'International Tables Vol C Tables 4.2.6.8 and 6.1.1.4'
O O 0.0106 0.0060 'International Tables Vol C Tables 4.2.6.8 and 6.1.1.4'
Th Th -7.2400 8.8979 'International Tables Vol C Tables 4.2.6.8 and 6.1.1.4'

loop_
_geom_angle_atom_site_label_1
_geom_angle_atom_site_label_2
_geom_angle_atom_site_label_3
_geom_angle
_geom_angle_site_symmetry_1
_geom_angle_site_symmetry_3
_geom_angle_publ_flag
Th1 Th1 Th1 60.0 5 20_565 ?
Th1 Th1 Th1 90.000(1) 101_666 5 ?
Th1 Th1 Th1 60.0 101_666 20_565 ?
Th1 Th1 Th1 60.0 5 9 ?
Th1 Th1 Th1 60.0 101_666 9 ?
Th1 Th1 Th1 90.0 9 20_565 ?
O1 Th1 Th1 69(10) . 20_565 ?
O1 Th1 Th1 107(8) . 101_666 ?
O1 Th1 Th1 159(10) . 9 ?
O1 Th1 Th1 107(8) . 5 ?
O1 Th1 O5 66(10) . . ?
O5 Th1 Th1 135.000(2) . 101_666 ?
O5 Th1 Th1 135.000(3) . 5 ?
O5 Th1 Th1 135.000(1) . 20_565 ?
O5 Th1 Th1 135.000(1) . 9 ?
O6 Th1 Th1 88.1(7) 99_565 9 ?
O6 Th1 Th1 88.1(7) 100_655 101_666 ?
O6 Th1 Th1 88.1(7) . 5 ?
O6 Th1 Th1 88.1(7) 100_655 20_565 ?
O6 Th1 Th1 88.1(7) 2_665 101_666 ?
O6 Th1 Th1 88.1(7) . 20_565 ?
O6 Th1 Th1 88.1(7) 2_665 9 ?
O6 Th1 Th1 34.2(4) 2_665 5 ?
O6 Th1 Th1 34.2(4) 99_565 101_666 ?
O6 Th1 Th1 88.1(7) 99_565 5 ?
O6 Th1 Th1 34.2(4) 100_655 9 ?
O6 Th1 Th1 34.2(4) . 101_666 ?
O6 Th1 Th1 34.2(4) . 9 ?
O6 Th1 Th1 34.2(4) 100_655 5 ?
O6 Th1 Th1 34.2(4) 2_665 20_565 ?
O6 Th1 Th1 34.2(4) 99_565 20_565 ?
O6 Th1 O1 140(6) . . ?
O6 Th1 O1 75(9) 99_565 . ?
O6 Th1 O1 140(6) 100_655 . ?
O6 Th1 O1 75(9) 2_665 . ?
O6 Th1 O5 127.4(8) 99_565 . ?
O6 Th1 O5 127.4(8) . . ?
O6 Th1 O5 127.4(8) 2_665 . ?
O6 Th1 O5 127.4(8) 100_655 . ?
O6 Th1 O6 68.3(8) 99_565 2_665 ?
O6 Th1 O6 68.3(8) . 99_565 ?
O6 Th1 O6 105.2(16) . 2_665 ?
O6 Th1 O6 105.2(16) 99_565 100_655 ?
O6 Th1 O6 68.3(8) . 100_655 ?
O6 Th1 O6 68.3(8) 100_655 2_665 ?
O1 C1 C2 119(3) . . ?
O2 C1 C2 119(3) . . ?
O2 C1 O1 122(4) . . ?
C1 C2 H2 119.0 . . ?
C3 C2 C1 122(10) . . ?
C3 C2 H2 118.9 . . ?
C2 C3 H3 119.0 . . ?
C2 C3 C4 122(3) . . ?
C4 C3 H3 118.6 . . ?
C5 C4 C3 120.1(9) . . ?
C5 C4 C9 120.0 . . ?
C9 C4 C3 119.9(9) . . ?
C4 C5 H5 120.0 . . ?
C6 C5 C4 120.0 . . ?
C6 C5 H5 120.0 . . ?
C5 C6 H6 120.0 . . ?
C5 C6 C7 120.0 . . ?
C7 C6 H6 120.0 . . ?
C6 C7 C8 120.0 . . ?
C6 C7 C10 120.1(9) . . ?
C8 C7 C10 119.9(9) . . ?
C7 C8 H8 120.0 . . ?
C9 C8 C7 120.0 . . ?
C9 C8 H8 120.0 . . ?
C4 C9 H9 120.0 . . ?
C8 C9 C4 120.0 . . ?
C8 C9 H9 120.0 . . ?
C7 C10 H10 119.0 . . ?
C11 C10 C7 122(3) . . ?
C11 C10 H10 118.7 . . ?
C10 C11 H11 119.0 . . ?
C10 C11 C12 122(10) . . ?
C12 C11 H11 118.8 . . ?
O3 C12 C11 119(3) . . ?
O4 C12 C11 119(3) . . ?
O4 C12 O3 122(4) . . ?
C1 O1 Th1 140(10) . . ?
Th1 O6 Th1 111.5(7) 101_666 9 ?
Th1 O6 Th1 111.5(7) 9 . ?
Th1 O6 Th1 111.5(7) 101_666 . ?

loop_
_geom_bond_atom_site_label_1
_geom_bond_atom_site_label_2
_geom_bond_distance
_geom_bond_site_symmetry_2
_geom_bond_publ_flag
Th1 Th1 3.944(2) 101_666 ?
Th1 Th1 3.944(2) 5 ?
Th1 Th1 3.944(2) 9 ?
Th1 Th1 3.944(2) 20_565 ?
Th1 O1 2.5(2) . ?
Th1 O5 2.71(4) . ?
Th1 O6 2.385(11) 100_655 ?
Th1 O6 2.385(11) 99_565 ?
Th1 O6 2.385(11) 2_665 ?
Th1 O6 2.385(11) . ?
C1 C2 1.56(5) . ?
C1 O1 1.26(3) . ?
C1 O2 1.26(3) . ?
C2 H2 0.9500 . ?
C2 C3 1.33(2) . ?
C3 H3 0.9500 . ?
C3 C4 1.41(6) . ?
C4 C5 1.3900 . ?
C4 C9 1.3900 . ?
C5 H5 0.9500 . ?
C5 C6 1.3900 . ?
C6 H6 0.9500 . ?
C6 C7 1.3900 . ?
C7 C8 1.3900 . ?
C7 C10 1.41(6) . ?
C8 H8 0.9500 . ?
C8 C9 1.3900 . ?
C9 H9 0.9500 . ?
C10 H10 0.9500 . ?
C10 C11 1.33(2) . ?
C11 H11 0.9500 . ?
C11 C12 1.56(5) . ?
C12 O3 1.26(3) . ?
C12 O4 1.26(3) . ?
O6 Th1 2.385(11) 9 ?
O6 Th1 2.385(11) 101_666 ?
